data_4068118
loop_
_publ_author_name
'Benjamin, Sophie L.'
'Levason, William'
'Reid, Gillian'
'Warr, Robert P.'

_publ_section_title
;
 Halostibines SbMeX2and SbMe2X: Lewis Acids or Lewis Bases?
;
_journal_issue 3
_journal_name_full Organometallics
_journal_page_first 1025
_journal_paper_doi 10.1021/om2010996
_journal_volume 31
_journal_year 2012
_chemical_formula_moiety 'C7 H6 Br O5 Sb W'
_chemical_formula_structural '(C2 H6 Br Sb) (C O)5 W'
_chemical_formula_sum 'C7 H6 Br O5 Sb W'
_chemical_formula_weight 555.63
_chemical_name_systematic
; 
 pentacarbonyl(bromo(dimethyl)stibine)tungsten
;
_space_group_IT_number 2
_space_group_name_Hall '-P 1'
_symmetry_cell_setting triclinic
_symmetry_space_group_name_Hall '-P 1'
_symmetry_space_group_name_H-M 'P -1'
_atom_sites_solution_hydrogens geom
_atom_sites_solution_primary direct
_atom_sites_solution_secondary difmap
_audit_creation_date 2011-04-28
_audit_creation_method 'SHELXL-97 + hand edit'
_audit_update_record '2011-04-30 Repositioned atoms in cell.'
_cell_angle_alpha 105.828(4)
_cell_angle_beta 96.329(4)
_cell_angle_gamma 97.999(5)
_cell_formula_units_Z 8
_cell_length_a 6.6070(5)
_cell_length_b 17.0844(15)
_cell_length_c 24.302(2)
_cell_measurement_reflns_used 45371
_cell_measurement_temperature 120(2)
_cell_measurement_theta_max 27.48
_cell_measurement_theta_min 2.91
_cell_volume 2581.6(4)
_computing_cell_refinement 'DENZO (Otwinowski & Minor, 1997)'
_computing_data_collection 'COLLECT (Hooft, R.W.W., 1998)'
_computing_data_reduction 'DENZO (Otwinowski & Minor, 1997)'
_computing_structure_refinement 'SHELXL-97 (Sheldrick, 1997)'
_computing_structure_solution 'SHELXS-97 (Sheldrick, 1997)'
_diffrn_ambient_temperature 120(2)
_diffrn_measured_fraction_theta_full 0.990
_diffrn_measured_fraction_theta_max 0.990
_diffrn_measurement_device_type 'Bruker-Nonius APEX II CCD camera on \k-goniostat'
_diffrn_measurement_method '\f & \w scans'
_diffrn_radiation_monochromator '10cm confocal mirrors'
_diffrn_radiation_source 'Bruker-Nonius FR591 rotating anode'
_diffrn_radiation_type MoK\a
_diffrn_radiation_wavelength 0.71073
_diffrn_reflns_av_R_equivalents 0.0393
_diffrn_reflns_av_sigmaI/netI 0.0389
_diffrn_reflns_limit_h_max 8
_diffrn_reflns_limit_h_min -8
_diffrn_reflns_limit_k_max 22
_diffrn_reflns_limit_k_min -22
_diffrn_reflns_limit_l_max 31
_diffrn_reflns_limit_l_min -31
_diffrn_reflns_number 42746
_diffrn_reflns_theta_full 27.55
_diffrn_reflns_theta_max 27.55
_diffrn_reflns_theta_min 3.07
_diffrn_standards_number 0
_exptl_absorpt_coefficient_mu 14.089
_exptl_absorpt_correction_T_max 1.0000
_exptl_absorpt_correction_T_min 0.3853
_exptl_absorpt_correction_type multi-scan
_exptl_absorpt_process_details 'G.M. Sheldrick, (2007). SADABS. Version 2007/2. Bruker AXS Inc.'
_exptl_crystal_colour yellow
_exptl_crystal_density_diffrn 2.859
_exptl_crystal_density_method 'not measured'
_exptl_crystal_description lath
_exptl_crystal_F_000 1984
_exptl_crystal_size_max 0.40
_exptl_crystal_size_mid 0.10
_exptl_crystal_size_min 0.04
_refine_diff_density_max 0.982
_refine_diff_density_min -1.352
_refine_diff_density_rms 0.212
_refine_ls_extinction_method none
_refine_ls_goodness_of_fit_ref 1.131
_refine_ls_hydrogen_treatment constr
_refine_ls_matrix_type full
_refine_ls_number_parameters 541
_refine_ls_number_reflns 11817
_refine_ls_number_restraints 0
_refine_ls_restrained_S_all 1.131
_refine_ls_R_factor_all 0.0330
_refine_ls_R_factor_gt 0.0282
_refine_ls_shift/su_max 0.004
_refine_ls_shift/su_mean 0.000
_refine_ls_structure_factor_coef Fsqd
_refine_ls_weighting_details 'calc w=1/[\s^2^(Fo^2^)+(0.0000P)^2^+11.4200P] where P=(Fo^2^+2Fc^2^)/3'
_refine_ls_weighting_scheme calc
_refine_ls_wR_factor_gt 0.0653
_refine_ls_wR_factor_ref 0.0688
_reflns_number_gt 10749
_reflns_number_total 11817
_reflns_threshold_expression I>2\s(I)
_cod_data_source_file om2010996_si_002.cif
_cod_data_source_block 11slb120
_cod_depositor_comments
;
The following automatic conversions were performed:
'_atom_site_symetry_multiplicity' tag replaced with
'_atom_site_symmetry_multiplicity'.

Automatic conversion script
Id: cif_correct_tags 1440 2010-10-19 06:21:57Z saulius 
;
_cod_original_cell_volume 2581.7(4)
_cod_database_code 4068118

loop_
_symmetry_equiv_pos_as_xyz
'x, y, z'
'-x, -y, -z'

loop_
_atom_site_label
_atom_site_type_symbol
_atom_site_fract_x
_atom_site_fract_y
_atom_site_fract_z
_atom_site_U_iso_or_equiv
_atom_site_adp_type
_atom_site_occupancy
_atom_site_symmetry_multiplicity
_atom_site_calc_flag
_atom_site_refinement_flags
W1 W 0.14850(3) 0.313840(11) 0.655733(8) 0.01639(5) Uani 1 1 d .
W2 W 0.83045(3) 0.185033(11) 0.842456(8) 0.01688(5) Uani 1 1 d .
W3 W 0.65249(3) 0.823569(12) 0.667404(8) 0.01692(5) Uani 1 1 d .
W4 W 0.32453(3) 0.682812(11) 0.836444(8) 0.01677(5) Uani 1 1 d .
Sb1 Sb 0.03459(5) 0.41026(2) 0.589019(14) 0.02008(7) Uani 1 1 d .
Sb2 Sb 0.91916(5) 0.07669(2) 0.901463(15) 0.02240(7) Uani 1 1 d .
Sb3 Sb 0.54711(5) 0.94221(2) 0.619826(14) 0.02042(7) Uani 1 1 d .
Sb4 Sb 0.43920(5) 0.56928(2) 0.888319(15) 0.02072(7) Uani 1 1 d .
Br1 Br 0.33204(9) 0.46978(4) 0.54833(3) 0.03698(14) Uani 1 1 d .
Br2 Br 1.18784(10) 0.14583(4) 0.98932(3) 0.04542(16) Uani 1 1 d .
Br3 Br 0.25194(10) 0.88318(4) 0.53740(3) 0.04262(15) Uani 1 1 d .
Br4 Br 0.14164(8) 0.50359(4) 0.92625(3) 0.03646(14) Uani 1 1 d .
O1 O 0.6149(5) 0.4068(3) 0.6773(2) 0.0368(10) Uani 1 1 d .
O2 O 0.2490(7) 0.1768(3) 0.54922(18) 0.0442(11) Uani 1 1 d .
O3 O -0.3118(6) 0.2139(3) 0.62988(19) 0.0363(10) Uani 1 1 d .
O4 O 0.0495(6) 0.4461(2) 0.76490(17) 0.0325(9) Uani 1 1 d .
O5 O 0.2738(6) 0.2109(2) 0.73898(17) 0.0329(9) Uani 1 1 d .
O6 O 0.7338(7) 0.3096(3) 0.95598(19) 0.0531(13) Uani 1 1 d .
O7 O 1.2989(6) 0.2807(2) 0.87678(18) 0.0333(9) Uani 1 1 d .
O8 O 0.9195(6) 0.0656(2) 0.72590(18) 0.0346(9) Uani 1 1 d .
O9 O 0.3611(5) 0.0935(2) 0.81467(18) 0.0306(9) Uani 1 1 d .
O10 O 0.7192(6) 0.3042(2) 0.76940(17) 0.0315(9) Uani 1 1 d .
O11 O 1.1230(5) 0.9126(2) 0.69607(18) 0.0308(9) Uani 1 1 d .
O12 O 0.7481(7) 0.7272(3) 0.54375(19) 0.0484(12) Uani 1 1 d .
O13 O 0.1886(6) 0.7248(2) 0.63920(18) 0.0334(9) Uani 1 1 d .
O14 O 0.5862(6) 0.9323(2) 0.79066(16) 0.0316(9) Uani 1 1 d .
O15 O 0.7872(6) 0.6838(2) 0.71759(18) 0.0314(9) Uani 1 1 d .
O16 O 0.7832(6) 0.7814(2) 0.85581(18) 0.0339(9) Uani 1 1 d .
O17 O 0.3859(6) 0.5655(3) 0.71514(18) 0.0370(10) Uani 1 1 d .
O18 O -0.1467(6) 0.5963(2) 0.8179(2) 0.0355(10) Uani 1 1 d .
O19 O 0.2632(8) 0.7977(3) 0.9578(2) 0.0557(13) Uani 1 1 d .
O20 O 0.1792(6) 0.8127(2) 0.77796(18) 0.0334(9) Uani 1 1 d .
C1 C -0.1785(8) 0.3548(4) 0.5113(2) 0.0336(13) Uani 1 1 d .
H1A H -0.1465 0.3008 0.4917 0.050 Uiso 1 1 calc R
H1B H -0.1680 0.3904 0.4859 0.050 Uiso 1 1 calc R
H1C H -0.3194 0.3477 0.5205 0.050 Uiso 1 1 calc R
C2 C -0.0735(8) 0.5230(3) 0.6207(3) 0.0316(12) Uani 1 1 d .
H2A H 0.0130 0.5558 0.6574 0.047 Uiso 1 1 calc R
H2B H -0.2171 0.5111 0.6271 0.047 Uiso 1 1 calc R
H2C H -0.0664 0.5542 0.5924 0.047 Uiso 1 1 calc R
C3 C 0.4481(7) 0.3744(3) 0.6694(2) 0.0238(10) Uani 1 1 d .
C4 C 0.2125(8) 0.2267(3) 0.5861(2) 0.0262(11) Uani 1 1 d .
C5 C -0.1488(7) 0.2506(3) 0.6396(2) 0.0217(10) Uani 1 1 d .
C6 C 0.0833(7) 0.3999(3) 0.7261(2) 0.0237(10) Uani 1 1 d .
C7 C 0.2283(7) 0.2474(3) 0.7083(2) 0.0229(10) Uani 1 1 d .
C8 C 0.6851(8) 0.0226(4) 0.9403(2) 0.0325(12) Uani 1 1 d .
H8A H 0.6017 0.0638 0.9566 0.049 Uiso 1 1 calc R
H8B H 0.7498 0.0033 0.9713 0.049 Uiso 1 1 calc R
H8C H 0.5961 -0.0243 0.9110 0.049 Uiso 1 1 calc R
C9 C 1.0636(8) -0.0268(3) 0.8711(3) 0.0324(12) Uani 1 1 d .
H9A H 1.1787 -0.0113 0.8518 0.049 Uiso 1 1 calc R
H9B H 0.9627 -0.0718 0.8437 0.049 Uiso 1 1 calc R
H9C H 1.1161 -0.0452 0.9039 0.049 Uiso 1 1 calc R
C10 C 0.7681(8) 0.2649(3) 0.9163(2) 0.0273(11) Uani 1 1 d .
C11 C 1.1321(8) 0.2454(3) 0.8633(2) 0.0228(10) Uani 1 1 d .
C12 C 0.8923(7) 0.1077(3) 0.7683(2) 0.0234(10) Uani 1 1 d .
C13 C 0.5300(7) 0.1265(3) 0.8247(2) 0.0213(10) Uani 1 1 d .
C14 C 0.7590(7) 0.2616(3) 0.7972(2) 0.0208(10) Uani 1 1 d .
C15 C 0.4259(8) 1.0490(3) 0.6595(2) 0.0289(11) Uani 1 1 d .
H15A H 0.3217 1.0344 0.6825 0.043 Uiso 1 1 calc R
H15B H 0.3621 1.0702 0.6295 0.043 Uiso 1 1 calc R
H15C H 0.5381 1.0914 0.6848 0.043 Uiso 1 1 calc R
C16 C 0.7614(9) 0.9958(4) 0.5754(2) 0.0344(13) Uani 1 1 d .
H16A H 0.8327 0.9532 0.5541 0.052 Uiso 1 1 calc R
H16B H 0.8630 1.0398 0.6034 0.052 Uiso 1 1 calc R
H16C H 0.6873 1.0189 0.5481 0.052 Uiso 1 1 calc R
C17 C 0.9544(8) 0.8813(3) 0.6855(2) 0.0225(10) Uani 1 1 d .
C18 C 0.7117(8) 0.7606(3) 0.5870(2) 0.0278(11) Uani 1 1 d .
C19 C 0.3522(7) 0.7612(3) 0.6492(2) 0.0240(10) Uani 1 1 d .
C20 C 0.6057(7) 0.8925(3) 0.7464(2) 0.0215(10) Uani 1 1 d .
C21 C 0.7383(7) 0.7351(3) 0.6997(2) 0.0231(10) Uani 1 1 d .
C22 C 0.5341(8) 0.4574(3) 0.8459(3) 0.0308(12) Uani 1 1 d .
H22A H 0.4448 0.4315 0.8085 0.046 Uiso 1 1 calc R
H22B H 0.5235 0.4198 0.8699 0.046 Uiso 1 1 calc R
H22C H 0.6778 0.4693 0.8397 0.046 Uiso 1 1 calc R
C23 C 0.6573(9) 0.6094(4) 0.9654(3) 0.0366(13) Uani 1 1 d .
H23A H 0.6316 0.6619 0.9899 0.055 Uiso 1 1 calc R
H23B H 0.7974 0.6172 0.9557 0.055 Uiso 1 1 calc R
H23C H 0.6439 0.5678 0.9862 0.055 Uiso 1 1 calc R
C24 C 0.6225(7) 0.7445(3) 0.8493(2) 0.0212(10) Uani 1 1 d .
C25 C 0.3659(8) 0.6074(3) 0.7585(2) 0.0236(10) Uani 1 1 d .
C26 C 0.0221(7) 0.6256(3) 0.8239(2) 0.0236(10) Uani 1 1 d .
C27 C 0.2851(8) 0.7561(4) 0.9150(2) 0.0298(12) Uani 1 1 d .
C28 C 0.2326(7) 0.7646(3) 0.7991(2) 0.0229(10) Uani 1 1 d .

loop_
_atom_site_aniso_label
_atom_site_aniso_U_11
_atom_site_aniso_U_22
_atom_site_aniso_U_33
_atom_site_aniso_U_23
_atom_site_aniso_U_13
_atom_site_aniso_U_12
W1 0.01623(9) 0.01575(10) 0.01759(10) 0.00558(8) 0.00282(7) 0.00258(7)
W2 0.01686(9) 0.01561(10) 0.01827(10) 0.00481(8) 0.00256(7) 0.00364(7)
W3 0.01760(9) 0.01615(10) 0.01719(10) 0.00535(8) 0.00250(7) 0.00278(7)
W4 0.01646(9) 0.01586(10) 0.01854(10) 0.00555(8) 0.00311(7) 0.00337(7)
Sb1 0.02040(15) 0.01848(16) 0.02310(17) 0.00890(13) 0.00277(12) 0.00408(12)
Sb2 0.02288(16) 0.02003(16) 0.02527(17) 0.00944(14) 0.00019(13) 0.00421(12)
Sb3 0.02402(16) 0.01829(16) 0.01978(16) 0.00759(13) 0.00209(12) 0.00351(12)
Sb4 0.02044(15) 0.01994(16) 0.02406(17) 0.00926(14) 0.00294(12) 0.00593(12)
Br1 0.0333(3) 0.0442(3) 0.0456(4) 0.0271(3) 0.0174(2) 0.0104(2)
Br2 0.0504(4) 0.0345(3) 0.0413(4) 0.0068(3) -0.0201(3) 0.0042(3)
Br3 0.0508(4) 0.0339(3) 0.0361(3) 0.0127(3) -0.0173(3) -0.0021(3)
Br4 0.0311(3) 0.0450(3) 0.0445(3) 0.0268(3) 0.0135(2) 0.0102(2)
O1 0.0197(18) 0.037(2) 0.057(3) 0.021(2) 0.0062(17) 0.0011(16)
O2 0.048(3) 0.047(3) 0.030(2) -0.006(2) 0.0038(19) 0.019(2)
O3 0.026(2) 0.031(2) 0.048(3) 0.010(2) 0.0054(17) -0.0039(16)
O4 0.033(2) 0.028(2) 0.030(2) -0.0043(17) 0.0106(17) 0.0035(16)
O5 0.036(2) 0.035(2) 0.033(2) 0.0203(19) 0.0018(17) 0.0047(17)
O6 0.052(3) 0.064(3) 0.028(2) -0.014(2) 0.003(2) 0.020(2)
O7 0.0260(19) 0.026(2) 0.042(2) 0.0046(18) 0.0013(17) -0.0010(15)
O8 0.033(2) 0.028(2) 0.036(2) -0.0054(18) 0.0094(17) 0.0052(16)
O9 0.0227(18) 0.030(2) 0.041(2) 0.0147(18) 0.0054(16) 0.0010(15)
O10 0.035(2) 0.034(2) 0.033(2) 0.0194(19) 0.0066(16) 0.0075(17)
O11 0.0232(18) 0.029(2) 0.043(2) 0.0180(19) 0.0053(16) -0.0007(15)
O12 0.058(3) 0.052(3) 0.031(2) -0.001(2) 0.015(2) 0.017(2)
O13 0.029(2) 0.024(2) 0.039(2) -0.0002(18) 0.0053(17) -0.0053(15)
O14 0.035(2) 0.030(2) 0.025(2) -0.0004(17) 0.0096(16) 0.0023(16)
O15 0.034(2) 0.024(2) 0.041(2) 0.0179(18) 0.0025(17) 0.0025(15)
O16 0.0264(19) 0.031(2) 0.040(2) 0.0062(19) 0.0048(17) -0.0015(16)
O17 0.039(2) 0.030(2) 0.034(2) -0.0005(19) 0.0105(18) -0.0032(17)
O18 0.0238(19) 0.029(2) 0.060(3) 0.022(2) 0.0110(18) 0.0050(16)
O19 0.063(3) 0.060(3) 0.036(3) -0.007(2) 0.015(2) 0.019(3)
O20 0.034(2) 0.030(2) 0.041(2) 0.0197(19) 0.0033(17) 0.0065(16)
C1 0.035(3) 0.030(3) 0.030(3) 0.005(2) -0.010(2) 0.003(2)
C2 0.034(3) 0.020(3) 0.045(3) 0.013(3) 0.008(2) 0.008(2)
C3 0.021(2) 0.023(3) 0.030(3) 0.009(2) 0.006(2) 0.0077(19)
C4 0.028(3) 0.024(3) 0.025(3) 0.003(2) 0.003(2) 0.007(2)
C5 0.025(2) 0.015(2) 0.027(3) 0.007(2) 0.005(2) 0.0048(19)
C6 0.020(2) 0.023(3) 0.028(3) 0.008(2) 0.003(2) 0.0024(19)
C7 0.023(2) 0.021(3) 0.025(3) 0.007(2) 0.0042(19) 0.0036(19)
C8 0.035(3) 0.037(3) 0.030(3) 0.012(3) 0.010(2) 0.008(2)
C9 0.025(3) 0.023(3) 0.049(4) 0.010(3) 0.006(2) 0.007(2)
C10 0.029(3) 0.027(3) 0.023(3) 0.001(2) 0.004(2) 0.008(2)
C11 0.026(2) 0.022(3) 0.020(2) 0.004(2) 0.0037(19) 0.006(2)
C12 0.018(2) 0.018(2) 0.031(3) 0.003(2) 0.0023(19) 0.0015(18)
C13 0.021(2) 0.021(2) 0.026(3) 0.011(2) 0.0053(19) 0.0074(19)
C14 0.019(2) 0.020(2) 0.025(3) 0.007(2) 0.0065(19) 0.0036(18)
C15 0.033(3) 0.021(3) 0.036(3) 0.010(2) 0.010(2) 0.007(2)
C16 0.047(3) 0.032(3) 0.029(3) 0.013(3) 0.017(3) 0.004(2)
C17 0.027(3) 0.023(3) 0.022(2) 0.009(2) 0.009(2) 0.008(2)
C18 0.026(3) 0.033(3) 0.024(3) 0.005(2) 0.003(2) 0.009(2)
C19 0.023(2) 0.024(3) 0.023(3) 0.005(2) 0.0020(19) 0.004(2)
C20 0.021(2) 0.023(3) 0.019(2) 0.004(2) 0.0007(18) 0.0015(18)
C21 0.024(2) 0.018(2) 0.028(3) 0.008(2) 0.005(2) 0.0006(19)
C22 0.029(3) 0.016(2) 0.048(4) 0.007(2) 0.011(2) 0.006(2)
C23 0.038(3) 0.043(4) 0.030(3) 0.013(3) -0.003(2) 0.014(3)
C24 0.021(2) 0.020(2) 0.021(2) 0.002(2) 0.0013(18) 0.0057(19)
C25 0.027(2) 0.022(3) 0.017(2) 0.001(2) 0.0019(19) -0.0006(19)
C26 0.022(2) 0.021(3) 0.030(3) 0.009(2) 0.008(2) 0.0053(19)
C27 0.029(3) 0.034(3) 0.024(3) 0.003(2) 0.005(2) 0.008(2)
C28 0.027(2) 0.019(2) 0.023(3) 0.009(2) 0.0043(19) -0.0009(19)

loop_
_atom_type_symbol
_atom_type_description
_atom_type_scat_dispersion_real
_atom_type_scat_dispersion_imag
_atom_type_scat_source
C C 0.0033 0.0016 'International Tables Vol C Tables 4.2.6.8 and 6.1.1.4'
H H 0.0000 0.0000 'International Tables Vol C Tables 4.2.6.8 and 6.1.1.4'
O O 0.0106 0.0060 'International Tables Vol C Tables 4.2.6.8 and 6.1.1.4'
Br Br -0.2901 2.4595 'International Tables Vol C Tables 4.2.6.8 and 6.1.1.4'
Sb Sb -0.5866 1.5461 'International Tables Vol C Tables 4.2.6.8 and 6.1.1.4'
W W -0.8490 6.8722 'International Tables Vol C Tables 4.2.6.8 and 6.1.1.4'

loop_
_geom_angle_atom_site_label_1
_geom_angle_atom_site_label_2
_geom_angle_atom_site_label_3
_geom_angle
C7 W1 C5 89.8(2)
C7 W1 C3 90.4(2)
C5 W1 C3 178.1(2)
C7 W1 C4 90.6(2)
C5 W1 C4 88.7(2)
C3 W1 C4 89.3(2)
C7 W1 C6 88.7(2)
C5 W1 C6 90.86(19)
C3 W1 C6 91.1(2)
C4 W1 C6 179.2(2)
C7 W1 Sb1 176.95(14)
C5 W1 Sb1 90.14(14)
C3 W1 Sb1 89.80(14)
C4 W1 Sb1 92.47(15)
C6 W1 Sb1 88.23(14)
C14 W2 C13 90.13(19)
C14 W2 C12 88.6(2)
C13 W2 C12 90.6(2)
C14 W2 C11 90.7(2)
C13 W2 C11 178.0(2)
C12 W2 C11 91.24(19)
C14 W2 C10 90.3(2)
C13 W2 C10 89.7(2)
C12 W2 C10 178.8(2)
C11 W2 C10 88.5(2)
C14 W2 Sb2 178.13(14)
C13 W2 Sb2 88.42(13)
C12 W2 Sb2 90.26(15)
C11 W2 Sb2 90.82(14)
C10 W2 Sb2 90.90(16)
C21 W3 C17 88.6(2)
C21 W3 C20 92.2(2)
C17 W3 C20 89.48(19)
C21 W3 C19 89.3(2)
C17 W3 C19 177.78(19)
C20 W3 C19 91.4(2)
C21 W3 C18 90.1(2)
C17 W3 C18 87.7(2)
C20 W3 C18 176.3(2)
C19 W3 C18 91.5(2)
C21 W3 Sb3 177.41(14)
C17 W3 Sb3 90.09(14)
C20 W3 Sb3 90.02(14)
C19 W3 Sb3 91.93(14)
C18 W3 Sb3 87.64(15)
C28 W4 C27 89.8(2)
C28 W4 C24 89.2(2)
C27 W4 C24 89.5(2)
C28 W4 C26 88.8(2)
C27 W4 C26 89.3(2)
C24 W4 C26 177.61(19)
C28 W4 C25 91.5(2)
C27 W4 C25 178.8(2)
C24 W4 C25 90.59(19)
C26 W4 C25 90.7(2)
C28 W4 Sb4 178.32(14)
C27 W4 Sb4 89.66(16)
C24 W4 Sb4 92.42(14)
C26 W4 Sb4 89.62(14)
C25 W4 Sb4 89.09(15)
C2 Sb1 C1 100.6(2)
C2 Sb1 Br1 96.17(15)
C1 Sb1 Br1 99.51(17)
C2 Sb1 W1 124.34(16)
C1 Sb1 W1 118.96(16)
Br1 Sb1 W1 112.488(18)
C9 Sb2 C8 99.6(2)
C9 Sb2 Br2 95.41(16)
C8 Sb2 Br2 99.95(16)
C9 Sb2 W2 125.93(17)
C8 Sb2 W2 119.57(15)
Br2 Sb2 W2 111.24(2)
C15 Sb3 C16 99.1(2)
C15 Sb3 Br3 95.74(16)
C16 Sb3 Br3 98.49(17)
C15 Sb3 W3 127.91(15)
C16 Sb3 W3 118.78(16)
Br3 Sb3 W3 111.124(19)
C23 Sb4 C22 100.4(2)
C23 Sb4 Br4 98.68(17)
C22 Sb4 Br4 96.30(15)
C23 Sb4 W4 119.38(17)
C22 Sb4 W4 125.44(17)
Br4 Sb4 W4 111.411(18)
Sb1 C1 H1A 109.5
Sb1 C1 H1B 109.5
H1A C1 H1B 109.5
Sb1 C1 H1C 109.5
H1A C1 H1C 109.5
H1B C1 H1C 109.5
Sb1 C2 H2A 109.5
Sb1 C2 H2B 109.5
H2A C2 H2B 109.5
Sb1 C2 H2C 109.5
H2A C2 H2C 109.5
H2B C2 H2C 109.5
O1 C3 W1 178.8(5)
O2 C4 W1 177.2(5)
O3 C5 W1 178.3(5)
O4 C6 W1 178.9(5)
O5 C7 W1 178.8(5)
Sb2 C8 H8A 109.5
Sb2 C8 H8B 109.5
H8A C8 H8B 109.5
Sb2 C8 H8C 109.5
H8A C8 H8C 109.5
H8B C8 H8C 109.5
Sb2 C9 H9A 109.5
Sb2 C9 H9B 109.5
H9A C9 H9B 109.5
Sb2 C9 H9C 109.5
H9A C9 H9C 109.5
H9B C9 H9C 109.5
O6 C10 W2 178.5(5)
O7 C11 W2 177.6(5)
O8 C12 W2 177.0(5)
O9 C13 W2 179.9(7)
O10 C14 W2 177.8(4)
Sb3 C15 H15A 109.5
Sb3 C15 H15B 109.5
H15A C15 H15B 109.5
Sb3 C15 H15C 109.5
H15A C15 H15C 109.5
H15B C15 H15C 109.5
Sb3 C16 H16A 109.5
Sb3 C16 H16B 109.5
H16A C16 H16B 109.5
Sb3 C16 H16C 109.5
H16A C16 H16C 109.5
H16B C16 H16C 109.5
O11 C17 W3 178.9(5)
O12 C18 W3 178.6(5)
O13 C19 W3 178.1(5)
O14 C20 W3 177.7(4)
O15 C21 W3 179.3(5)
Sb4 C22 H22A 109.5
Sb4 C22 H22B 109.5
H22A C22 H22B 109.5
Sb4 C22 H22C 109.5
H22A C22 H22C 109.5
H22B C22 H22C 109.5
Sb4 C23 H23A 109.5
Sb4 C23 H23B 109.5
H23A C23 H23B 109.5
Sb4 C23 H23C 109.5
H23A C23 H23C 109.5
H23B C23 H23C 109.5
O16 C24 W4 176.9(5)
O17 C25 W4 179.0(5)
O18 C26 W4 177.8(5)
O19 C27 W4 178.6(6)
O20 C28 W4 179.2(5)

loop_
_geom_bond_atom_site_label_1
_geom_bond_atom_site_label_2
_geom_bond_distance
W1 C7 2.002(5)
W1 C5 2.046(5)
W1 C3 2.049(5)
W1 C4 2.054(5)
W1 C6 2.059(5)
W1 Sb1 2.7280(4)
W2 C14 1.997(5)
W2 C13 2.037(5)
W2 C12 2.043(5)
W2 C11 2.052(5)
W2 C10 2.059(5)
W2 Sb2 2.7186(4)
W3 C21 2.002(5)
W3 C17 2.041(5)
W3 C20 2.042(5)
W3 C19 2.056(5)
W3 C18 2.065(5)
W3 Sb3 2.7247(4)
W4 C28 1.988(5)
W4 C27 2.044(5)
W4 C24 2.047(5)
W4 C26 2.049(5)
W4 C25 2.051(5)
W4 Sb4 2.7309(4)
Sb1 C2 2.124(5)
Sb1 C1 2.124(5)
Sb1 Br1 2.5089(6)
Sb2 C9 2.120(5)
Sb2 C8 2.131(5)
Sb2 Br2 2.5121(7)
Sb3 C15 2.124(5)
Sb3 C16 2.127(5)
Sb3 Br3 2.5144(7)
Sb4 C23 2.117(6)
Sb4 C22 2.124(5)
Sb4 Br4 2.5148(6)
O1 C3 1.133(6)
O2 C4 1.129(6)
O3 C5 1.133(6)
O4 C6 1.119(6)
O5 C7 1.136(6)
O6 C10 1.122(7)
O7 C11 1.147(6)
O8 C12 1.133(6)
O9 C13 1.145(6)
O10 C14 1.156(6)
O11 C17 1.135(6)
O12 C18 1.121(7)
O13 C19 1.135(6)
O14 C20 1.136(6)
O15 C21 1.148(6)
O16 C24 1.128(6)
O17 C25 1.133(6)
O18 C26 1.133(6)
O19 C27 1.125(7)
O20 C28 1.155(6)
C1 H1A 0.9800
C1 H1B 0.9800
C1 H1C 0.9800
C2 H2A 0.9800
C2 H2B 0.9800
C2 H2C 0.9800
C8 H8A 0.9800
C8 H8B 0.9800
C8 H8C 0.9800
C9 H9A 0.9800
C9 H9B 0.9800
C9 H9C 0.9800
C15 H15A 0.9800
C15 H15B 0.9800
C15 H15C 0.9800
C16 H16A 0.9800
C16 H16B 0.9800
C16 H16C 0.9800
C22 H22A 0.9800
C22 H22B 0.9800
C22 H22C 0.9800
C23 H23A 0.9800
C23 H23B 0.9800
C23 H23C 0.9800

loop_
_geom_torsion_atom_site_label_1
_geom_torsion_atom_site_label_2
_geom_torsion_atom_site_label_3
_geom_torsion_atom_site_label_4
_geom_torsion
Br1 Sb1 W1 C3 22.92(15)
Br1 Sb1 W1 C4 -66.41(15)
Br2 Sb2 W2 C10 -53.79(15)
Br2 Sb2 W2 C11 34.71(14)
Br3 Sb3 W3 C18 59.43(15)
Br3 Sb3 W3 C19 -32.00(14)
Br4 Sb4 W4 C26 -22.27(15)
Br4 Sb4 W4 C27 67.04(16)
